data_4104592
loop_
_publ_author_name
'Robert B. Lettan'
'Chris V. Galliford'
'Chase C. Woodward'
'Karl A. Scheidt'

_publ_contact_author_address
;Department of Chemistry
Northwestern University
215 Sheridan Road
Evanston, IL 60208
;
_publ_contact_author_email scheidt@northwestern.edu
_publ_contact_author_name 'Karl Scheidt'
_publ_section_title
;
 Amide Enolate Additions to Acylsilanes: In Situ Generation of Unusual and
 Stereoselective Homoenolate Equivalents
;
_journal_name_full 'Journal of the American Chemical Society'
_journal_page_first 8805
_journal_page_last 8814
_journal_paper_doi 10.1021/ja808811u
_journal_volume 131
_journal_year 2009
_chemical_formula_sum 'C17 H14 Br Cl N O2'
_chemical_formula_weight 379.65
_chemical_name_common 4-Bromo-Lactam
_chemical_name_systematic
; 
 ? 
;
_space_group_IT_number 2
_symmetry_cell_setting triclinic
_symmetry_space_group_name_Hall '-P 1'
_symmetry_space_group_name_H-M 'P -1'
_atom_sites_solution_hydrogens geom
_atom_sites_solution_primary direct
_atom_sites_solution_secondary difmap
_audit_creation_method SHELXL-97
_cell_angle_alpha 93.6070(10)
_cell_angle_beta 97.4310(10)
_cell_angle_gamma 113.7950(10)
_cell_formula_units_Z 2
_cell_length_a 7.4375(5)
_cell_length_b 8.8670(6)
_cell_length_c 14.4876(10)
_cell_measurement_temperature 153(2)
_cell_volume 859.87(10)
_computing_structure_refinement 'SHELXL-97 (Sheldrick, 1997)'
_computing_structure_solution 'SHELXS-97 (Sheldrick, 1990)'
_diffrn_ambient_temperature 153(2)
_diffrn_measured_fraction_theta_full 0.901
_diffrn_measured_fraction_theta_max 0.901
_diffrn_radiation_monochromator graphite
_diffrn_radiation_source 'fine-focus sealed tube'
_diffrn_radiation_type MoK\a
_diffrn_radiation_wavelength 0.71073
_diffrn_reflns_av_R_equivalents 0.0750
_diffrn_reflns_av_sigmaI/netI 0.0654
_diffrn_reflns_limit_h_max 9
_diffrn_reflns_limit_h_min -9
_diffrn_reflns_limit_k_max 11
_diffrn_reflns_limit_k_min -11
_diffrn_reflns_limit_l_max 18
_diffrn_reflns_limit_l_min -19
_diffrn_reflns_number 7903
_diffrn_reflns_theta_full 28.48
_diffrn_reflns_theta_max 28.48
_diffrn_reflns_theta_min 1.43
_exptl_absorpt_coefficient_mu 2.551
_exptl_crystal_density_diffrn 1.466
_exptl_crystal_F_000 382
_refine_diff_density_max 0.932
_refine_diff_density_min -0.509
_refine_diff_density_rms 0.088
_refine_ls_extinction_method none
_refine_ls_goodness_of_fit_ref 0.974
_refine_ls_hydrogen_treatment mixed
_refine_ls_matrix_type full
_refine_ls_number_parameters 216
_refine_ls_number_reflns 3902
_refine_ls_number_restraints 0
_refine_ls_restrained_S_all 0.974
_refine_ls_R_factor_all 0.0433
_refine_ls_R_factor_gt 0.0354
_refine_ls_shift/su_max 1.493
_refine_ls_shift/su_mean 0.015
_refine_ls_structure_factor_coef Fsqd
_refine_ls_weighting_details 'calc w=1/[\s^2^(Fo^2^)+(0.0503P)^2^+0.2326P] where P=(Fo^2^+2Fc^2^)/3'
_refine_ls_weighting_scheme calc
_refine_ls_wR_factor_gt 0.0916
_refine_ls_wR_factor_ref 0.0970
_reflns_number_gt 3282
_reflns_number_total 3902
_reflns_threshold_expression >2sigma(I)
_cod_data_source_file ja808811u_si_002.cif
_cod_data_source_block Lactam124
_cod_database_code 4104592

loop_
_symmetry_equiv_pos_as_xyz
'x, y, z'
'-x, -y, -z'

loop_
_atom_site_label
_atom_site_type_symbol
_atom_site_fract_x
_atom_site_fract_y
_atom_site_fract_z
_atom_site_U_iso_or_equiv
_atom_site_adp_type
_atom_site_occupancy
_atom_site_symmetry_multiplicity
_atom_site_calc_flag
_atom_site_refinement_flags
Br Br 1.19809(4) 0.30143(3) 1.058595(16) 0.03894(11) Uani 1 1 d .
C1 C 0.8108(3) 0.1120(2) 0.49639(14) 0.0166(4) Uani 1 1 d .
C2 C 0.6840(3) 0.2092(2) 0.50184(14) 0.0162(4) Uani 1 1 d .
H2A H 0.5412 0.1373 0.4790 0.019 Uiso 1 1 calc R
H2B H 0.7273 0.3041 0.4649 0.019 Uiso 1 1 calc R
C3 C 0.7220(3) 0.2691(2) 0.60717(14) 0.0153(4) Uani 1 1 d .
C4 C 0.9456(3) 0.2986(2) 0.63510(14) 0.0154(4) Uani 1 1 d .
H4 H 1.032(3) 0.410(3) 0.6185(17) 0.019 Uiso 1 1 calc .
C5 C 0.6849(3) 0.4221(2) 0.63123(14) 0.0170(4) Uani 1 1 d .
C6 C 0.7739(3) 0.5656(2) 0.58898(16) 0.0234(4) Uani 1 1 d .
H6 H 0.8565 0.5663 0.5440 0.028 Uiso 1 1 calc R
C7 C 0.7437(3) 0.7067(3) 0.61153(17) 0.0267(5) Uani 1 1 d .
H7 H 0.8056 0.8032 0.5822 0.032 Uiso 1 1 calc R
C8 C 0.6226(3) 0.7073(3) 0.67706(16) 0.0250(5) Uani 1 1 d .
H8 H 0.6024 0.8042 0.6931 0.030 Uiso 1 1 calc R
C9 C 0.5321(3) 0.5657(3) 0.71860(16) 0.0242(4) Uani 1 1 d .
H9 H 0.4478 0.5650 0.7627 0.029 Uiso 1 1 calc R
C10 C 0.5634(3) 0.4243(2) 0.69638(15) 0.0204(4) Uani 1 1 d .
H10 H 0.5012 0.3282 0.7259 0.025 Uiso 1 1 calc R
C11 C 1.0075(3) 0.2933(2) 0.73754(14) 0.0175(4) Uani 1 1 d .
C12 C 1.0272(3) 0.1561(2) 0.77126(15) 0.0205(4) Uani 1 1 d .
H12 H 1.0029 0.0612 0.7288 0.025 Uiso 1 1 calc R
C13 C 1.0826(3) 0.1574(3) 0.86702(16) 0.0249(4) Uani 1 1 d .
H13 H 1.0955 0.0637 0.8901 0.030 Uiso 1 1 calc R
C14 C 1.1184(3) 0.2962(3) 0.92791(15) 0.0242(4) Uani 1 1 d .
C15 C 1.1010(3) 0.4347(3) 0.89648(16) 0.0243(4) Uani 1 1 d .
H15 H 1.1269 0.5297 0.9392 0.029 Uiso 1 1 calc R
C16 C 1.0447(3) 0.4314(2) 0.80074(15) 0.0208(4) Uani 1 1 d .
H16 H 1.0315 0.5253 0.7781 0.025 Uiso 1 1 calc R
C17 C 0.5645(4) 0.0207(3) 0.86007(18) 0.0345(5) Uani 1 1 d .
H17A H 0.6219 -0.0416 0.8995 0.041 Uiso 1 1 calc R
H17B H 0.6498 0.0630 0.8121 0.041 Uiso 1 1 calc R
Cl1 Cl 0.32110(10) -0.11504(8) 0.80355(6) 0.04619(19) Uani 1 1 d .
Cl2 Cl 0.56477(10) 0.18948(9) 0.93065(5) 0.04408(17) Uani 1 1 d .
H1 H 1.045(4) 0.138(3) 0.5760(19) 0.028(7) Uiso 1 1 d .
N1 N 0.9564(2) 0.1695(2) 0.57072(12) 0.0175(3) Uani 1 1 d .
O1 O 0.7834(2) -0.00065(17) 0.43391(10) 0.0194(3) Uani 1 1 d .
O2 O 0.61282(19) 0.13442(16) 0.65417(10) 0.0174(3) Uani 1 1 d .
H2 H 0.4907 0.0989 0.6326 0.026 Uiso 1 1 calc R

loop_
_atom_site_aniso_label
_atom_site_aniso_U_11
_atom_site_aniso_U_22
_atom_site_aniso_U_33
_atom_site_aniso_U_23
_atom_site_aniso_U_13
_atom_site_aniso_U_12
Br 0.05516(19) 0.05476(18) 0.01840(14) 0.00016(11) -0.00117(11) 0.03736(14)
C1 0.0147(8) 0.0186(9) 0.0181(9) 0.0033(7) 0.0055(7) 0.0077(7)
C2 0.0164(8) 0.0194(9) 0.0159(9) 0.0021(7) 0.0032(7) 0.0103(7)
C3 0.0131(8) 0.0178(9) 0.0159(9) 0.0007(7) 0.0030(7) 0.0075(7)
C4 0.0134(8) 0.0157(8) 0.0188(9) 0.0008(7) 0.0038(7) 0.0076(7)
C5 0.0160(8) 0.0199(9) 0.0161(9) 0.0006(7) 0.0006(7) 0.0093(7)
C6 0.0261(10) 0.0241(10) 0.0262(11) 0.0057(8) 0.0131(8) 0.0137(8)
C7 0.0324(11) 0.0210(10) 0.0312(12) 0.0067(9) 0.0095(9) 0.0141(9)
C8 0.0284(11) 0.0263(10) 0.0262(11) -0.0024(9) 0.0018(9) 0.0191(9)
C9 0.0224(10) 0.0330(11) 0.0216(11) -0.0026(9) 0.0042(8) 0.0166(9)
C10 0.0197(9) 0.0235(10) 0.0197(10) 0.0031(8) 0.0050(8) 0.0101(8)
C11 0.0110(8) 0.0214(9) 0.0196(10) 0.0001(8) 0.0018(7) 0.0069(7)
C12 0.0207(9) 0.0210(9) 0.0203(10) -0.0025(8) 0.0014(8) 0.0106(8)
C13 0.0260(10) 0.0276(10) 0.0254(11) 0.0052(9) 0.0028(8) 0.0156(9)
C14 0.0222(10) 0.0365(11) 0.0157(10) -0.0026(9) -0.0021(8) 0.0163(9)
C15 0.0255(10) 0.0262(10) 0.0222(11) -0.0044(8) 0.0027(8) 0.0132(9)
C16 0.0196(9) 0.0215(9) 0.0215(10) 0.0002(8) 0.0028(8) 0.0093(8)
C17 0.0321(12) 0.0514(14) 0.0320(13) 0.0131(11) 0.0133(10) 0.0262(11)
Cl1 0.0396(3) 0.0356(3) 0.0615(5) -0.0067(3) 0.0163(3) 0.0133(3)
Cl2 0.0349(3) 0.0470(4) 0.0438(4) -0.0049(3) 0.0030(3) 0.0130(3)
N1 0.0146(7) 0.0225(8) 0.0183(8) -0.0012(7) 0.0017(6) 0.0115(7)
O1 0.0180(6) 0.0216(7) 0.0194(7) -0.0038(6) 0.0020(5) 0.0102(5)
O2 0.0135(6) 0.0179(6) 0.0211(7) 0.0043(5) 0.0028(5) 0.0067(5)

loop_
_atom_type_symbol
_atom_type_description
_atom_type_scat_dispersion_real
_atom_type_scat_dispersion_imag
_atom_type_scat_source
C C 0.0033 0.0016 'International Tables Vol C Tables 4.2.6.8 and 6.1.1.4'
H H 0.0000 0.0000 'International Tables Vol C Tables 4.2.6.8 and 6.1.1.4'
N N 0.0061 0.0033 'International Tables Vol C Tables 4.2.6.8 and 6.1.1.4'
O O 0.0106 0.0060 'International Tables Vol C Tables 4.2.6.8 and 6.1.1.4'
Cl Cl 0.1484 0.1585 'International Tables Vol C Tables 4.2.6.8 and 6.1.1.4'
Br Br -0.2901 2.4595 'International Tables Vol C Tables 4.2.6.8 and 6.1.1.4'

loop_
_geom_angle_atom_site_label_1
_geom_angle_atom_site_label_2
_geom_angle_atom_site_label_3
_geom_angle
O1 C1 N1 126.18(18)
O1 C1 C2 125.96(17)
N1 C1 C2 107.86(16)
C1 C2 C3 102.74(15)
O2 C3 C5 112.35(16)
O2 C3 C2 109.10(14)
C5 C3 C2 114.85(16)
O2 C3 C4 105.22(14)
C5 C3 C4 113.39(15)
C2 C3 C4 100.96(15)
N1 C4 C11 115.08(15)
N1 C4 C3 101.50(14)
C11 C4 C3 114.26(16)
C10 C5 C6 118.16(18)
C10 C5 C3 121.20(18)
C6 C5 C3 120.64(18)
C7 C6 C5 121.1(2)
C6 C7 C8 120.0(2)
C9 C8 C7 119.40(19)
C8 C9 C10 120.6(2)
C9 C10 C5 120.7(2)
C16 C11 C12 119.06(19)
C16 C11 C4 118.13(17)
C12 C11 C4 122.80(18)
C13 C12 C11 120.29(19)
C14 C13 C12 119.27(19)
C13 C14 C15 121.8(2)
C13 C14 Br 119.82(16)
C15 C14 Br 118.39(16)
C14 C15 C16 118.35(19)
C11 C16 C15 121.25(19)
Cl2 C17 Cl1 111.78(13)
C1 N1 C4 113.86(16)

loop_
_geom_bond_atom_site_label_1
_geom_bond_atom_site_label_2
_geom_bond_distance
Br C14 1.901(2)
C1 O1 1.238(2)
C1 N1 1.333(2)
C1 C2 1.518(3)
C2 C3 1.535(3)
C3 O2 1.419(2)
C3 C5 1.518(3)
C3 C4 1.569(2)
C4 N1 1.465(2)
C4 C11 1.505(3)
C5 C10 1.393(3)
C5 C6 1.398(3)
C6 C7 1.385(3)
C7 C8 1.391(3)
C8 C9 1.382(3)
C9 C10 1.391(3)
C11 C16 1.391(3)
C11 C12 1.393(3)
C12 C13 1.393(3)
C13 C14 1.379(3)
C14 C15 1.384(3)
C15 C16 1.391(3)
C17 Cl2 1.758(3)
C17 Cl1 1.770(3)
